data_7126170
loop_
_publ_author_name
'Xing, Chang'
'Liu, Jianxun'
'Chen, Fang'
'Li, Yuanyuan'
'Lv, Changjian'
'Peng, Qiuchen'
'Hou, Hongwei'
'Li, Kai'

_publ_section_title
;
 Diphenyl-1-pyrenylphosphine: photo-triggered AIE/ACQ transition with
 remarkable third-order nonlinear optical signal change.
;
_journal_issue 30
_journal_name_full 'Chemical communications (Cambridge, England)'
_journal_page_first 4220
_journal_page_last 4223
_journal_paper_doi 10.1039/d0cc01031f
_journal_volume 56
_journal_year 2020
_chemical_formula_moiety 'C28 H19 O P'
_chemical_formula_sum 'C28 H19 O P'
_chemical_formula_weight 402.40
_space_group_crystal_system monoclinic
_space_group_IT_number 14
_space_group_name_Hall '-P 2ybc'
_space_group_name_H-M_alt 'P 1 21/c 1'
_atom_sites_solution_hydrogens geom
_audit_creation_date 2019-12-16
_audit_creation_method
;
Olex2 1.2-beta
(compiled 2018.05.29 svn.r3508 for OlexSys, GUI svn.r5506)
;
_audit_update_record
;
2019-12-23 deposited with the CCDC.	2020-03-09 downloaded from the CCDC.
;
_cell_angle_alpha 90
_cell_angle_beta 100.14(3)
_cell_angle_gamma 90
_cell_formula_units_Z 8
_cell_length_a 9.042(10)
_cell_length_b 21.62(3)
_cell_length_c 21.34(3)
_cell_measurement_reflns_used 7969
_cell_measurement_temperature 293(2)
_cell_measurement_theta_max 24.95
_cell_measurement_theta_min 2.16
_cell_volume 4107(9)
_computing_cell_refinement 'SAINT v8.37A (Bruker, 2015)'
_computing_data_reduction 'SAINT v8.37A (Bruker, 2015)'
_computing_molecular_graphics 'Olex2 (Dolomanov et al., 2009)'
_computing_publication_material 'Olex2 (Dolomanov et al., 2009)'
_computing_structure_refinement 'ShelXL (Sheldrick, 2015)'
_computing_structure_solution 'SHELXT 2014/5 (Sheldrick, 2014)'
_diffrn_ambient_temperature 293.15
_diffrn_measured_fraction_theta_full 0.999
_diffrn_measured_fraction_theta_max 0.997
_diffrn_measurement_device_type 'Bruker APEX-II CCD'
_diffrn_measurement_method '\f and \w scans'
_diffrn_radiation_type MoK\a
_diffrn_radiation_wavelength 0.71073
_diffrn_reflns_av_R_equivalents 0.1701
_diffrn_reflns_av_unetI/netI 0.1032
_diffrn_reflns_Laue_measured_fraction_full 0.999
_diffrn_reflns_Laue_measured_fraction_max 0.997
_diffrn_reflns_limit_h_max 11
_diffrn_reflns_limit_h_min -11
_diffrn_reflns_limit_k_max 28
_diffrn_reflns_limit_k_min -28
_diffrn_reflns_limit_l_max 25
_diffrn_reflns_limit_l_min -27
_diffrn_reflns_number 85193
_diffrn_reflns_point_group_measured_fraction_full 0.999
_diffrn_reflns_point_group_measured_fraction_max 0.997
_diffrn_reflns_theta_full 25.242
_diffrn_reflns_theta_max 27.600
_diffrn_reflns_theta_min 2.156
_diffrn_standards_number 0
_exptl_absorpt_coefficient_mu 0.151
_exptl_absorpt_correction_T_max 0.7456
_exptl_absorpt_correction_T_min 0.7129
_exptl_absorpt_correction_type multi-scan
_exptl_absorpt_process_details
;
SADABS-2016/2 (Bruker,2016/2) was used for absorption correction.
wR2(int) was 0.1094 before and 0.0717 after correction.
The Ratio of minimum to maximum transmission is 0.9561.
The \l/2 correction factor is Not present.
;
_exptl_crystal_colour orange-yellow
_exptl_crystal_density_diffrn 1.302
_exptl_crystal_description block
_exptl_crystal_F_000 1680
_exptl_crystal_size_max 0.16
_exptl_crystal_size_mid 0.12
_exptl_crystal_size_min 0.1
_refine_diff_density_max 0.214
_refine_diff_density_min -0.386
_refine_diff_density_rms 0.047
_refine_ls_extinction_method none
_refine_ls_goodness_of_fit_ref 1.016
_refine_ls_hydrogen_treatment constr
_refine_ls_matrix_type full
_refine_ls_number_parameters 541
_refine_ls_number_reflns 9499
_refine_ls_number_restraints 0
_refine_ls_restrained_S_all 1.016
_refine_ls_R_factor_all 0.1637
_refine_ls_R_factor_gt 0.0643
_refine_ls_shift/su_max 0.001
_refine_ls_shift/su_mean 0.000
_refine_ls_structure_factor_coef Fsqd
_refine_ls_weighting_details 'w=1/[\s^2^(Fo^2^)+(0.0464P)^2^+1.5864P] where P=(Fo^2^+2Fc^2^)/3'
_refine_ls_weighting_scheme calc
_refine_ls_wR_factor_gt 0.1155
_refine_ls_wR_factor_ref 0.1438
_reflns_Friedel_coverage 0.000
_reflns_number_gt 4731
_reflns_number_total 9499
_reflns_threshold_expression 'I > 2\s(I)'
_cod_data_source_file d0cc01031f2.cif
_cod_data_source_block mo_20191215m_0m
_cod_depositor_comments 'Adding full bibliography for 7126169--7126170.cif.'
_cod_original_cell_volume 4106(9)
_cod_database_code 7126170
_shelx_shelxl_version_number 2016/6
_shelx_space_group_comment
;
The symmetry employed for this shelxl refinement is uniquely defined
by the following loop, which should always be used as a source of
symmetry information in preference to the above space-group names.
They are only intended as comments.
;
_olex2_refinement_description
;
1. Fixed Uiso
 At 1.2 times of:
  All C(H) groups
2.a Aromatic/amide H refined with riding coordinates:
 C2(H2), C3(H3), C4(H4), C5(H5), C6(H6), C8(H8), C9(H9), C10(H10), C11(H11),
 C12(H12), C14(H14), C15(H15), C19(H19), C20(H20), C22(H22), C23(H23), C24(H24),
  C27(H27), C28(H28), C30(H30), C31(H31), C32(H32), C33(H33), C34(H34),
 C36(H36), C37(H37), C38(H38), C39(H39), C40(H40), C42(H42), C43(H43), C47(H47),
  C48(H48), C50(H50), C51(H51), C52(H52), C55(H55), C56(H56)
;
_olex2_submission_special_instructions 'No special instructions were received'

loop_
_space_group_symop_operation_xyz
'x, y, z'
'-x, y+1/2, -z+1/2'
'-x, -y, -z'
'x, -y-1/2, z-1/2'

loop_
_atom_site_label
_atom_site_type_symbol
_atom_site_fract_x
_atom_site_fract_y
_atom_site_fract_z
_atom_site_U_iso_or_equiv
_atom_site_adp_type
_atom_site_occupancy
_atom_site_site_symmetry_order
_atom_site_calc_flag
_atom_site_refinement_flags_posn
_atom_site_refinement_flags_adp
_atom_site_refinement_flags_occupancy
_atom_site_disorder_assembly
_atom_site_disorder_group
P1 P 0.15407(8) 0.79800(3) 0.20712(3) 0.03350(18) Uani 1 1 d . . . . .
C1 C 0.0457(3) 0.86560(12) 0.17991(12) 0.0344(6) Uani 1 1 d . . . . .
O1 O 0.0872(2) 0.74075(8) 0.17611(8) 0.0425(5) Uani 1 1 d . . . . .
C2 C -0.0093(3) 0.90785(13) 0.21844(14) 0.0475(7) Uani 1 1 d . . . . .
H2 H 0.010253 0.902615 0.262384 0.057 Uiso 1 1 calc R . . . .
C3 C -0.0936(3) 0.95818(15) 0.19211(19) 0.0609(9) Uani 1 1 d . . . . .
H3 H -0.131274 0.986376 0.218224 0.073 Uiso 1 1 calc R . . . .
C4 C -0.1208(3) 0.96596(16) 0.12752(19) 0.0647(10) Uani 1 1 d . . . . .
H4 H -0.178498 0.999209 0.109586 0.078 Uiso 1 1 calc R . . . .
C5 C -0.0639(4) 0.92532(17) 0.08946(16) 0.0653(9) Uani 1 1 d . . . . .
H5 H -0.080429 0.931597 0.045669 0.078 Uiso 1 1 calc R . . . .
C6 C 0.0168(3) 0.87563(14) 0.11484(13) 0.0473(8) Uani 1 1 d . . . . .
H6 H 0.053380 0.847813 0.088033 0.057 Uiso 1 1 calc R . . . .
C7 C 0.3357(3) 0.81457(13) 0.18715(11) 0.0353(6) Uani 1 1 d . . . . .
C8 C 0.3917(3) 0.87403(14) 0.18580(13) 0.0449(7) Uani 1 1 d . . . . .
H8 H 0.337340 0.907135 0.197889 0.054 Uiso 1 1 calc R . . . .
C9 C 0.5272(3) 0.88461(15) 0.16670(14) 0.0534(8) Uani 1 1 d . . . . .
H9 H 0.563805 0.924738 0.165786 0.064 Uiso 1 1 calc R . . . .
C10 C 0.6078(3) 0.83615(17) 0.14910(14) 0.0566(9) Uani 1 1 d . . . . .
H10 H 0.699622 0.843336 0.136480 0.068 Uiso 1 1 calc R . . . .
C11 C 0.5541(3) 0.77729(16) 0.14997(15) 0.0583(9) Uani 1 1 d . . . . .
H11 H 0.609336 0.744434 0.137956 0.070 Uiso 1 1 calc R . . . .
C12 C 0.4178(3) 0.76635(13) 0.16867(13) 0.0457(7) Uani 1 1 d . . . . .
H12 H 0.381282 0.726148 0.168775 0.055 Uiso 1 1 calc R . . . .
C13 C 0.1735(3) 0.79828(12) 0.29272(11) 0.0347(6) Uani 1 1 d . . . . .
C14 C 0.3089(3) 0.81613(13) 0.33030(13) 0.0458(7) Uani 1 1 d . . . . .
H14 H 0.389423 0.826860 0.310759 0.055 Uiso 1 1 calc R . . . .
C15 C 0.3261(3) 0.81823(14) 0.39594(13) 0.0536(8) Uani 1 1 d . . . . .
H15 H 0.417747 0.830426 0.419705 0.064 Uiso 1 1 calc R . . . .
C16 C 0.2096(3) 0.80251(14) 0.42671(13) 0.0464(7) Uani 1 1 d . . . . .
C17 C 0.0705(3) 0.78389(12) 0.39021(12) 0.0397(7) Uani 1 1 d . . . . .
C18 C 0.0521(3) 0.78148(12) 0.32235(12) 0.0353(6) Uani 1 1 d . . . . .
C19 C -0.0908(3) 0.76173(13) 0.28776(13) 0.0439(7) Uani 1 1 d . . . . .
H19 H -0.105566 0.760438 0.243538 0.053 Uiso 1 1 calc R . . . .
C20 C -0.2039(3) 0.74506(14) 0.31746(14) 0.0518(8) Uani 1 1 d . . . . .
H20 H -0.294422 0.732160 0.293313 0.062 Uiso 1 1 calc R . . . .
C21 C -0.1884(4) 0.74668(13) 0.38538(14) 0.0485(8) Uani 1 1 d . . . . .
C22 C -0.3056(4) 0.73009(15) 0.41697(16) 0.0625(9) Uani 1 1 d . . . . .
H22 H -0.397066 0.716852 0.393866 0.075 Uiso 1 1 calc R . . . .
C23 C -0.2850(5) 0.73345(17) 0.48294(18) 0.0737(11) Uani 1 1 d . . . . .
H23 H -0.363516 0.722726 0.503678 0.088 Uiso 1 1 calc R . . . .
C24 C -0.1505(5) 0.75235(16) 0.51806(17) 0.0691(11) Uani 1 1 d . . . . .
H24 H -0.139740 0.754293 0.562163 0.083 Uiso 1 1 calc R . . . .
C25 C -0.0299(4) 0.76867(13) 0.48888(14) 0.0532(9) Uani 1 1 d . . . . .
C26 C -0.0502(3) 0.76638(13) 0.42108(13) 0.0431(7) Uani 1 1 d . . . . .
C27 C 0.2256(4) 0.80351(15) 0.49494(13) 0.0600(9) Uani 1 1 d . . . . .
H27 H 0.316706 0.815577 0.519240 0.072 Uiso 1 1 calc R . . . .
C28 C 0.1128(4) 0.78755(15) 0.52393(14) 0.0619(10) Uani 1 1 d . . . . .
H28 H 0.126903 0.788656 0.568146 0.074 Uiso 1 1 calc R . . . .
O2 O 0.4960(2) 0.63061(9) 0.12922(10) 0.0574(6) Uani 1 1 d . . . . .
P2 P 0.55582(8) 0.57185(3) 0.15854(4) 0.0412(2) Uani 1 1 d . . . . .
C29 C 0.4402(3) 0.50617(13) 0.13073(13) 0.0387(7) Uani 1 1 d . . . . .
C30 C 0.3910(3) 0.50079(16) 0.06597(14) 0.0553(8) Uani 1 1 d . . . . .
H30 H 0.412766 0.531903 0.038889 0.066 Uiso 1 1 calc R . . . .
C31 C 0.3097(4) 0.44958(18) 0.04098(16) 0.0690(10) Uani 1 1 d . . . . .
H31 H 0.279008 0.445832 -0.002797 0.083 Uiso 1 1 calc R . . . .
C32 C 0.2748(4) 0.40464(17) 0.08069(18) 0.0666(10) Uani 1 1 d . . . . .
H32 H 0.220076 0.370207 0.063894 0.080 Uiso 1 1 calc R . . . .
C33 C 0.3195(4) 0.40982(15) 0.14479(17) 0.0614(9) Uani 1 1 d . . . . .
H33 H 0.293418 0.379405 0.171692 0.074 Uiso 1 1 calc R . . . .
C34 C 0.4031(3) 0.45992(14) 0.16980(15) 0.0519(8) Uani 1 1 d . . . . .
H34 H 0.435063 0.462720 0.213579 0.062 Uiso 1 1 calc R . . . .
C35 C 0.7367(3) 0.55355(13) 0.13937(13) 0.0410(7) Uani 1 1 d . . . . .
C36 C 0.7807(3) 0.49429(15) 0.12788(15) 0.0547(8) Uani 1 1 d . . . . .
H36 H 0.715722 0.461406 0.130485 0.066 Uiso 1 1 calc R . . . .
C37 C 0.9195(4) 0.48326(17) 0.11263(17) 0.0716(10) Uani 1 1 d . . . . .
H37 H 0.947875 0.443149 0.104306 0.086 Uiso 1 1 calc R . . . .
C38 C 1.0162(4) 0.5315(2) 0.10971(18) 0.0781(11) Uani 1 1 d . . . . .
H38 H 1.110446 0.524047 0.099539 0.094 Uiso 1 1 calc R . . . .
C39 C 0.9748(4) 0.59014(19) 0.12160(17) 0.0690(10) Uani 1 1 d . . . . .
H39 H 1.041222 0.622684 0.119813 0.083 Uiso 1 1 calc R . . . .
C40 C 0.8359(3) 0.60157(15) 0.13622(15) 0.0566(8) Uani 1 1 d . . . . .
H40 H 0.808187 0.641882 0.144067 0.068 Uiso 1 1 calc R . . . .
C41 C 0.5820(3) 0.56967(13) 0.24462(13) 0.0415(7) Uani 1 1 d . . . . .
C42 C 0.7170(3) 0.54855(15) 0.27998(15) 0.0565(8) Uani 1 1 d . . . . .
H42 H 0.794099 0.537156 0.258685 0.068 Uiso 1 1 calc R . . . .
C43 C 0.7400(4) 0.54399(17) 0.34501(16) 0.0648(10) Uani 1 1 d . . . . .
H43 H 0.831813 0.529713 0.366820 0.078 Uiso 1 1 calc R . . . .
C44 C 0.6293(4) 0.56024(15) 0.37835(14) 0.0540(8) Uani 1 1 d . . . . .
C45 C 0.4903(3) 0.58268(12) 0.34485(13) 0.0425(7) Uani 1 1 d . . . . .
C46 C 0.4655(3) 0.58738(12) 0.27738(12) 0.0392(7) Uani 1 1 d . . . . .
C47 C 0.3230(3) 0.60984(13) 0.24591(13) 0.0445(7) Uani 1 1 d . . . . .
H47 H 0.305544 0.613881 0.201833 0.053 Uiso 1 1 calc R . . . .
C48 C 0.2134(3) 0.62530(14) 0.27821(14) 0.0499(8) Uani 1 1 d . . . . .
H48 H 0.121863 0.639464 0.256055 0.060 Uiso 1 1 calc R . . . .
C49 C 0.2355(4) 0.62031(13) 0.34645(14) 0.0480(8) Uani 1 1 d . . . . .
C50 C 0.1224(4) 0.63431(14) 0.38053(16) 0.0602(9) Uani 1 1 d . . . . .
H50 H 0.029385 0.647583 0.359020 0.072 Uiso 1 1 calc R . . . .
C51 C 0.1464(5) 0.62878(15) 0.44573(17) 0.0696(10) Uani 1 1 d . . . . .
H51 H 0.068937 0.637928 0.467667 0.084 Uiso 1 1 calc R . . . .
C52 C 0.2832(5) 0.60996(16) 0.47898(16) 0.0724(11) Uani 1 1 d . . . . .
H52 H 0.298219 0.607313 0.523144 0.087 Uiso 1 1 calc R . . . .
C53 C 0.3995(4) 0.59480(14) 0.44658(14) 0.0575(9) Uani 1 1 d . . . . .
C54 C 0.3749(3) 0.59959(13) 0.37908(13) 0.0452(7) Uani 1 1 d . . . . .
C55 C 0.6487(4) 0.55534(18) 0.44612(16) 0.0740(11) Uani 1 1 d . . . . .
H55 H 0.738775 0.539833 0.468389 0.089 Uiso 1 1 calc R . . . .
C56 C 0.5419(5) 0.57231(18) 0.47837(16) 0.0754(11) Uani 1 1 d . . . . .
H56 H 0.560271 0.569469 0.522546 0.090 Uiso 1 1 calc R . . . .

loop_
_atom_site_aniso_label
_atom_site_aniso_U_11
_atom_site_aniso_U_22
_atom_site_aniso_U_33
_atom_site_aniso_U_23
_atom_site_aniso_U_13
_atom_site_aniso_U_12
P1 0.0392(4) 0.0368(4) 0.0250(4) -0.0003(3) 0.0071(3) 0.0017(3)
C1 0.0314(14) 0.0352(16) 0.0364(16) -0.0028(12) 0.0051(12) -0.0052(12)
O1 0.0546(12) 0.0416(12) 0.0327(11) -0.0050(9) 0.0116(9) -0.0077(9)
C2 0.0504(18) 0.0422(19) 0.0515(19) -0.0026(15) 0.0135(15) 0.0020(15)
C3 0.051(2) 0.040(2) 0.094(3) -0.0079(19) 0.0222(19) 0.0042(16)
C4 0.047(2) 0.047(2) 0.095(3) 0.017(2) -0.0016(19) 0.0090(16)
C5 0.065(2) 0.067(2) 0.058(2) 0.0132(19) -0.0072(18) 0.010(2)
C6 0.0520(18) 0.050(2) 0.0373(18) 0.0030(14) -0.0002(14) 0.0050(16)
C7 0.0381(15) 0.0405(18) 0.0273(15) -0.0004(12) 0.0058(12) 0.0031(13)
C8 0.0477(18) 0.0409(19) 0.0483(18) -0.0074(14) 0.0145(14) -0.0003(15)
C9 0.0515(19) 0.054(2) 0.056(2) -0.0034(16) 0.0137(16) -0.0149(16)
C10 0.0438(18) 0.070(3) 0.060(2) -0.0046(18) 0.0184(16) -0.0044(18)
C11 0.0493(19) 0.059(2) 0.071(2) -0.0057(18) 0.0250(17) 0.0134(17)
C12 0.0498(18) 0.0387(18) 0.0509(19) 0.0009(14) 0.0151(14) 0.0021(15)
C13 0.0415(16) 0.0360(16) 0.0267(14) -0.0010(12) 0.0061(12) 0.0047(13)
C14 0.0497(18) 0.054(2) 0.0336(17) -0.0028(14) 0.0061(14) -0.0032(15)
C15 0.0535(19) 0.068(2) 0.0344(17) -0.0064(15) -0.0049(14) 0.0014(17)
C16 0.059(2) 0.0488(19) 0.0294(16) 0.0009(14) 0.0027(14) 0.0150(16)
C17 0.0580(18) 0.0331(16) 0.0295(15) 0.0044(12) 0.0121(14) 0.0143(14)
C18 0.0435(16) 0.0333(16) 0.0286(15) 0.0019(12) 0.0048(12) 0.0082(13)
C19 0.0477(18) 0.055(2) 0.0301(16) 0.0029(14) 0.0099(13) 0.0025(15)
C20 0.0487(18) 0.061(2) 0.0471(19) 0.0054(16) 0.0122(15) 0.0043(16)
C21 0.062(2) 0.0411(18) 0.0482(19) 0.0083(15) 0.0258(16) 0.0126(16)
C22 0.069(2) 0.055(2) 0.071(2) 0.0080(18) 0.0353(19) 0.0041(18)
C23 0.101(3) 0.067(3) 0.067(3) 0.019(2) 0.055(2) 0.012(2)
C24 0.110(3) 0.059(2) 0.048(2) 0.0136(18) 0.041(2) 0.024(2)
C25 0.085(2) 0.0414(19) 0.0393(18) 0.0139(14) 0.0283(18) 0.0289(17)
C26 0.062(2) 0.0366(17) 0.0342(17) 0.0064(13) 0.0197(15) 0.0160(15)
C27 0.085(2) 0.065(2) 0.0286(17) -0.0014(15) 0.0050(16) 0.0180(19)
C28 0.097(3) 0.065(2) 0.0235(16) 0.0049(16) 0.0102(18) 0.028(2)
O2 0.0696(14) 0.0431(13) 0.0615(14) 0.0090(10) 0.0171(11) 0.0152(11)
P2 0.0428(4) 0.0386(5) 0.0433(5) 0.0001(4) 0.0105(3) 0.0031(4)
C29 0.0351(15) 0.0426(18) 0.0397(17) -0.0022(13) 0.0106(13) 0.0021(13)
C30 0.0536(19) 0.070(2) 0.045(2) -0.0022(17) 0.0166(15) -0.0118(17)
C31 0.066(2) 0.093(3) 0.048(2) -0.020(2) 0.0096(17) -0.022(2)
C32 0.060(2) 0.059(2) 0.082(3) -0.021(2) 0.017(2) -0.0183(18)
C33 0.065(2) 0.048(2) 0.072(3) 0.0049(18) 0.0151(19) -0.0115(18)
C34 0.0540(19) 0.050(2) 0.050(2) 0.0052(16) 0.0063(15) -0.0007(16)
C35 0.0395(16) 0.0385(18) 0.0454(18) 0.0012(14) 0.0090(13) -0.0027(14)
C36 0.0428(18) 0.047(2) 0.078(2) 0.0006(17) 0.0205(16) 0.0000(15)
C37 0.051(2) 0.066(2) 0.102(3) 0.001(2) 0.025(2) 0.0132(19)
C38 0.039(2) 0.098(3) 0.102(3) 0.010(3) 0.0251(19) 0.004(2)
C39 0.043(2) 0.080(3) 0.083(3) 0.019(2) 0.0103(18) -0.0163(19)
C40 0.052(2) 0.050(2) 0.069(2) 0.0045(16) 0.0107(17) -0.0060(16)
C41 0.0386(16) 0.0417(17) 0.0433(17) -0.0028(14) 0.0044(13) 0.0009(14)
C42 0.0422(18) 0.070(2) 0.056(2) 0.0005(17) 0.0035(15) 0.0045(16)
C43 0.0456(19) 0.085(3) 0.057(2) 0.0053(19) -0.0097(17) 0.0046(18)
C44 0.057(2) 0.059(2) 0.0397(19) 0.0007(15) -0.0081(16) -0.0055(17)
C45 0.0509(18) 0.0347(17) 0.0392(17) -0.0043(13) 0.0005(14) -0.0053(14)
C46 0.0467(17) 0.0341(17) 0.0350(16) -0.0018(12) 0.0018(13) -0.0007(13)
C47 0.0483(18) 0.0471(19) 0.0377(17) 0.0032(14) 0.0062(14) 0.0076(15)
C48 0.0532(19) 0.050(2) 0.0472(19) 0.0069(15) 0.0105(15) 0.0117(15)
C49 0.068(2) 0.0325(17) 0.0478(19) 0.0047(14) 0.0214(16) 0.0056(15)
C50 0.086(2) 0.042(2) 0.060(2) 0.0075(16) 0.0342(19) 0.0181(18)
C51 0.108(3) 0.050(2) 0.062(2) 0.0036(18) 0.045(2) 0.016(2)
C52 0.120(3) 0.059(2) 0.044(2) -0.0043(18) 0.029(2) 0.002(2)
C53 0.085(3) 0.049(2) 0.0383(19) -0.0023(15) 0.0103(18) -0.0079(18)
C54 0.065(2) 0.0314(17) 0.0392(18) -0.0035(13) 0.0083(15) -0.0034(15)
C55 0.069(2) 0.092(3) 0.051(2) 0.004(2) -0.0169(19) 0.000(2)
C56 0.095(3) 0.088(3) 0.037(2) -0.0028(19) -0.006(2) -0.006(2)

loop_
_atom_type_symbol
_atom_type_description
_atom_type_scat_dispersion_real
_atom_type_scat_dispersion_imag
_atom_type_scat_source
C C 0.0033 0.0016 'International Tables Vol C Tables 4.2.6.8 and 6.1.1.4'
H H 0.0000 0.0000 'International Tables Vol C Tables 4.2.6.8 and 6.1.1.4'
O O 0.0106 0.0060 'International Tables Vol C Tables 4.2.6.8 and 6.1.1.4'
P P 0.1023 0.0942 'International Tables Vol C Tables 4.2.6.8 and 6.1.1.4'

loop_
_geom_angle_atom_site_label_1
_geom_angle_atom_site_label_2
_geom_angle_atom_site_label_3
_geom_angle
_geom_angle_site_symmetry_1
_geom_angle_site_symmetry_3
_geom_angle_publ_flag
C1 P1 C7 103.28(13) . . ?
C1 P1 C13 105.94(12) . . ?
O1 P1 C1 112.22(14) . . ?
O1 P1 C7 112.17(12) . . ?
O1 P1 C13 114.48(12) . . ?
C7 P1 C13 107.96(12) . . ?
C2 C1 P1 125.4(2) . . ?
C2 C1 C6 118.1(3) . . ?
C6 C1 P1 116.6(2) . . ?
C1 C2 H2 119.8 . . ?
C1 C2 C3 120.5(3) . . ?
C3 C2 H2 119.8 . . ?
C2 C3 H3 120.2 . . ?
C4 C3 C2 119.5(3) . . ?
C4 C3 H3 120.2 . . ?
C3 C4 H4 119.9 . . ?
C5 C4 C3 120.3(3) . . ?
C5 C4 H4 119.9 . . ?
C4 C5 H5 119.8 . . ?
C6 C5 C4 120.5(3) . . ?
C6 C5 H5 119.8 . . ?
C1 C6 H6 119.4 . . ?
C5 C6 C1 121.2(3) . . ?
C5 C6 H6 119.4 . . ?
C8 C7 P1 122.8(2) . . ?
C12 C7 P1 118.5(2) . . ?
C12 C7 C8 118.6(3) . . ?
C7 C8 H8 119.7 . . ?
C9 C8 C7 120.6(3) . . ?
C9 C8 H8 119.7 . . ?
C8 C9 H9 120.0 . . ?
C10 C9 C8 120.0(3) . . ?
C10 C9 H9 120.0 . . ?
C9 C10 H10 119.9 . . ?
C11 C10 C9 120.2(3) . . ?
C11 C10 H10 119.9 . . ?
C10 C11 H11 119.9 . . ?
C10 C11 C12 120.1(3) . . ?
C12 C11 H11 119.9 . . ?
C7 C12 C11 120.5(3) . . ?
C7 C12 H12 119.8 . . ?
C11 C12 H12 119.8 . . ?
C14 C13 P1 120.1(2) . . ?
C14 C13 C18 119.2(2) . . ?
C18 C13 P1 120.6(2) . . ?
C13 C14 H14 119.2 . . ?
C15 C14 C13 121.5(3) . . ?
C15 C14 H14 119.2 . . ?
C14 C15 H15 119.5 . . ?
C16 C15 C14 121.0(3) . . ?
C16 C15 H15 119.5 . . ?
C15 C16 C17 119.2(3) . . ?
C15 C16 C27 122.0(3) . . ?
C17 C16 C27 118.8(3) . . ?
C16 C17 C18 120.1(2) . . ?
C16 C17 C26 120.0(3) . . ?
C26 C17 C18 119.9(3) . . ?
C13 C18 C17 119.0(2) . . ?
C13 C18 C19 123.3(2) . . ?
C17 C18 C19 117.7(2) . . ?
C18 C19 H19 119.1 . . ?
C20 C19 C18 121.9(3) . . ?
C20 C19 H19 119.1 . . ?
C19 C20 H20 119.2 . . ?
C19 C20 C21 121.6(3) . . ?
C21 C20 H20 119.2 . . ?
C22 C21 C20 122.3(3) . . ?
C22 C21 C26 119.4(3) . . ?
C26 C21 C20 118.3(3) . . ?
C21 C22 H22 120.1 . . ?
C23 C22 C21 119.8(3) . . ?
C23 C22 H22 120.1 . . ?
C22 C23 H23 119.4 . . ?
C24 C23 C22 121.1(3) . . ?
C24 C23 H23 119.4 . . ?
C23 C24 H24 119.4 . . ?
C23 C24 C25 121.3(3) . . ?
C25 C24 H24 119.4 . . ?
C24 C25 C26 118.2(3) . . ?
C24 C25 C28 122.9(3) . . ?
C26 C25 C28 118.9(3) . . ?
C17 C26 C25 119.2(3) . . ?
C21 C26 C17 120.6(3) . . ?
C21 C26 C25 120.1(3) . . ?
C16 C27 H27 119.4 . . ?
C28 C27 C16 121.3(3) . . ?
C28 C27 H27 119.4 . . ?
C25 C28 H28 119.1 . . ?
C27 C28 C25 121.7(3) . . ?
C27 C28 H28 119.1 . . ?
O2 P2 C29 113.00(15) . . ?
O2 P2 C35 111.88(13) . . ?
O2 P2 C41 115.16(13) . . ?
C29 P2 C41 106.16(13) . . ?
C35 P2 C29 104.49(14) . . ?
C35 P2 C41 105.28(13) . . ?
C30 C29 P2 117.5(2) . . ?
C30 C29 C34 118.3(3) . . ?
C34 C29 P2 124.1(2) . . ?
C29 C30 H30 119.7 . . ?
C29 C30 C31 120.6(3) . . ?
C31 C30 H30 119.7 . . ?
C30 C31 H31 120.1 . . ?
C32 C31 C30 119.8(3) . . ?
C32 C31 H31 120.1 . . ?
C31 C32 H32 119.8 . . ?
C33 C32 C31 120.4(3) . . ?
C33 C32 H32 119.8 . . ?
C32 C33 H33 120.0 . . ?
C32 C33 C34 120.1(3) . . ?
C34 C33 H33 120.0 . . ?
C29 C34 H34 119.6 . . ?
C33 C34 C29 120.8(3) . . ?
C33 C34 H34 119.6 . . ?
C36 C35 P2 123.3(2) . . ?
C36 C35 C40 118.7(3) . . ?
C40 C35 P2 118.0(2) . . ?
C35 C36 H36 119.7 . . ?
C37 C36 C35 120.6(3) . . ?
C37 C36 H36 119.7 . . ?
C36 C37 H37 120.1 . . ?
C38 C37 C36 119.8(3) . . ?
C38 C37 H37 120.1 . . ?
C37 C38 H38 119.9 . . ?
C39 C38 C37 120.2(3) . . ?
C39 C38 H38 119.9 . . ?
C38 C39 H39 119.8 . . ?
C38 C39 C40 120.3(3) . . ?
C40 C39 H39 119.8 . . ?
C35 C40 H40 119.8 . . ?
C39 C40 C35 120.3(3) . . ?
C39 C40 H40 119.8 . . ?
C42 C41 P2 120.2(2) . . ?
C42 C41 C46 118.6(3) . . ?
C46 C41 P2 121.2(2) . . ?
C41 C42 H42 118.9 . . ?
C43 C42 C41 122.3(3) . . ?
C43 C42 H42 118.9 . . ?
C42 C43 H43 119.6 . . ?
C42 C43 C44 120.8(3) . . ?
C44 C43 H43 119.6 . . ?
C43 C44 C45 119.3(3) . . ?
C43 C44 C55 122.3(3) . . ?
C45 C44 C55 118.4(3) . . ?
C44 C45 C46 120.2(3) . . ?
C44 C45 C54 119.6(3) . . ?
C46 C45 C54 120.2(3) . . ?
C41 C46 C45 118.9(3) . . ?
C41 C46 C47 123.2(3) . . ?
C45 C46 C47 117.9(2) . . ?
C46 C47 H47 119.1 . . ?
C48 C47 C46 121.9(3) . . ?
C48 C47 H47 119.1 . . ?
C47 C48 H48 119.4 . . ?
C47 C48 C49 121.1(3) . . ?
C49 C48 H48 119.4 . . ?
C50 C49 C48 122.0(3) . . ?
C50 C49 C54 119.3(3) . . ?
C54 C49 C48 118.6(3) . . ?
C49 C50 H50 119.6 . . ?
C51 C50 C49 120.8(3) . . ?
C51 C50 H50 119.6 . . ?
C50 C51 H51 119.5 . . ?
C52 C51 C50 121.0(3) . . ?
C52 C51 H51 119.5 . . ?
C51 C52 H52 119.9 . . ?
C51 C52 C53 120.1(3) . . ?
C53 C52 H52 119.9 . . ?
C52 C53 C54 119.2(3) . . ?
C52 C53 C56 122.6(3) . . ?
C54 C53 C56 118.2(3) . . ?
C49 C54 C45 120.2(3) . . ?
C49 C54 C53 119.6(3) . . ?
C53 C54 C45 120.2(3) . . ?
C44 C55 H55 119.0 . . ?
C56 C55 C44 122.1(3) . . ?
C56 C55 H55 119.0 . . ?
C53 C56 H56 119.3 . . ?
C55 C56 C53 121.5(3) . . ?
C55 C56 H56 119.3 . . ?

loop_
_geom_bond_atom_site_label_1
_geom_bond_atom_site_label_2
_geom_bond_distance
_geom_bond_site_symmetry_2
_geom_bond_publ_flag
P1 C1 1.798(3) . ?
P1 O1 1.481(2) . ?
P1 C7 1.804(3) . ?
P1 C13 1.804(3) . ?
C1 C2 1.379(4) . ?
C1 C6 1.384(4) . ?
C2 H2 0.9300 . ?
C2 C3 1.389(4) . ?
C3 H3 0.9300 . ?
C3 C4 1.367(5) . ?
C4 H4 0.9300 . ?
C4 C5 1.357(5) . ?
C5 H5 0.9300 . ?
C5 C6 1.357(4) . ?
C6 H6 0.9300 . ?
C7 C8 1.384(4) . ?
C7 C12 1.377(4) . ?
C8 H8 0.9300 . ?
C8 C9 1.376(4) . ?
C9 H9 0.9300 . ?
C9 C10 1.366(4) . ?
C10 H10 0.9300 . ?
C10 C11 1.363(4) . ?
C11 H11 0.9300 . ?
C11 C12 1.381(4) . ?
C12 H12 0.9300 . ?
C13 C14 1.395(4) . ?
C13 C18 1.408(4) . ?
C14 H14 0.9300 . ?
C14 C15 1.383(4) . ?
C15 H15 0.9300 . ?
C15 C16 1.378(4) . ?
C16 C17 1.417(4) . ?
C16 C27 1.438(4) . ?
C17 C18 1.429(4) . ?
C17 C26 1.421(4) . ?
C18 C19 1.435(4) . ?
C19 H19 0.9300 . ?
C19 C20 1.343(4) . ?
C20 H20 0.9300 . ?
C20 C21 1.432(4) . ?
C21 C22 1.400(4) . ?
C21 C26 1.410(4) . ?
C22 H22 0.9300 . ?
C22 C23 1.389(5) . ?
C23 H23 0.9300 . ?
C23 C24 1.373(5) . ?
C24 H24 0.9300 . ?
C24 C25 1.393(4) . ?
C25 C26 1.427(4) . ?
C25 C28 1.432(5) . ?
C27 H27 0.9300 . ?
C27 C28 1.328(4) . ?
C28 H28 0.9300 . ?
O2 P2 1.476(2) . ?
P2 C29 1.801(3) . ?
P2 C35 1.799(3) . ?
P2 C41 1.811(4) . ?
C29 C30 1.380(4) . ?
C29 C34 1.380(4) . ?
C30 H30 0.9300 . ?
C30 C31 1.383(4) . ?
C31 H31 0.9300 . ?
C31 C32 1.362(5) . ?
C32 H32 0.9300 . ?
C32 C33 1.361(5) . ?
C33 H33 0.9300 . ?
C33 C34 1.374(4) . ?
C34 H34 0.9300 . ?
C35 C36 1.376(4) . ?
C35 C40 1.381(4) . ?
C36 H36 0.9300 . ?
C36 C37 1.372(4) . ?
C37 H37 0.9300 . ?
C37 C38 1.368(5) . ?
C38 H38 0.9300 . ?
C38 C39 1.359(5) . ?
C39 H39 0.9300 . ?
C39 C40 1.369(4) . ?
C40 H40 0.9300 . ?
C41 C42 1.394(4) . ?
C41 C46 1.415(4) . ?
C42 H42 0.9300 . ?
C42 C43 1.370(4) . ?
C43 H43 0.9300 . ?
C43 C44 1.372(4) . ?
C44 C45 1.418(4) . ?
C44 C55 1.430(5) . ?
C45 C46 1.421(4) . ?
C45 C54 1.423(4) . ?
C46 C47 1.429(4) . ?
C47 H47 0.9300 . ?
C47 C48 1.345(4) . ?
C48 H48 0.9300 . ?
C48 C49 1.439(4) . ?
C49 C50 1.388(4) . ?
C49 C54 1.402(4) . ?
C50 H50 0.9300 . ?
C50 C51 1.375(5) . ?
C51 H51 0.9300 . ?
C51 C52 1.374(5) . ?
C52 H52 0.9300 . ?
C52 C53 1.396(5) . ?
C53 C54 1.422(4) . ?
C53 C56 1.430(5) . ?
C55 H55 0.9300 . ?
C55 C56 1.333(5) . ?
C56 H56 0.9300 . ?

loop_
_geom_torsion_atom_site_label_1
_geom_torsion_atom_site_label_2
_geom_torsion_atom_site_label_3
_geom_torsion_atom_site_label_4
_geom_torsion
_geom_torsion_site_symmetry_1
_geom_torsion_site_symmetry_2
_geom_torsion_site_symmetry_3
_geom_torsion_site_symmetry_4
_geom_torsion_publ_flag
P1 C1 C2 C3 -179.2(2) . . . . ?
P1 C1 C6 C5 -180.0(2) . . . . ?
P1 C7 C8 C9 -176.2(2) . . . . ?
P1 C7 C12 C11 176.8(2) . . . . ?
P1 C13 C14 C15 178.5(2) . . . . ?
P1 C13 C18 C17 -178.31(19) . . . . ?
P1 C13 C18 C19 1.8(4) . . . . ?
C1 P1 C7 C8 30.5(3) . . . . ?
C1 P1 C7 C12 -145.4(2) . . . . ?
C1 P1 C13 C14 -103.7(2) . . . . ?
C1 P1 C13 C18 75.4(2) . . . . ?
C1 C2 C3 C4 -0.6(4) . . . . ?
O1 P1 C1 C2 125.6(2) . . . . ?
O1 P1 C1 C6 -54.9(2) . . . . ?
O1 P1 C7 C8 151.5(2) . . . . ?
O1 P1 C7 C12 -24.3(2) . . . . ?
O1 P1 C13 C14 132.1(2) . . . . ?
O1 P1 C13 C18 -48.8(2) . . . . ?
C2 C1 C6 C5 -0.4(4) . . . . ?
C2 C3 C4 C5 -1.0(5) . . . . ?
C3 C4 C5 C6 1.9(5) . . . . ?
C4 C5 C6 C1 -1.2(5) . . . . ?
C6 C1 C2 C3 1.3(4) . . . . ?
C7 P1 C1 C2 -113.4(2) . . . . ?
C7 P1 C1 C6 66.1(2) . . . . ?
C7 P1 C13 C14 6.4(3) . . . . ?
C7 P1 C13 C18 -174.5(2) . . . . ?
C7 C8 C9 C10 -0.2(5) . . . . ?
C8 C7 C12 C11 0.8(4) . . . . ?
C8 C9 C10 C11 0.4(5) . . . . ?
C9 C10 C11 C12 0.0(5) . . . . ?
C10 C11 C12 C7 -0.6(5) . . . . ?
C12 C7 C8 C9 -0.4(4) . . . . ?
C13 P1 C1 C2 0.0(3) . . . . ?
C13 P1 C1 C6 179.5(2) . . . . ?
C13 P1 C7 C8 -81.4(2) . . . . ?
C13 P1 C7 C12 102.7(2) . . . . ?
C13 C14 C15 C16 0.2(5) . . . . ?
C13 C18 C19 C20 179.0(3) . . . . ?
C14 C13 C18 C17 0.7(4) . . . . ?
C14 C13 C18 C19 -179.2(3) . . . . ?
C14 C15 C16 C17 0.1(4) . . . . ?
C14 C15 C16 C27 179.1(3) . . . . ?
C15 C16 C17 C18 0.1(4) . . . . ?
C15 C16 C17 C26 178.8(3) . . . . ?
C15 C16 C27 C28 -179.2(3) . . . . ?
C16 C17 C18 C13 -0.5(4) . . . . ?
C16 C17 C18 C19 179.4(3) . . . . ?
C16 C17 C26 C21 -178.8(3) . . . . ?
C16 C17 C26 C25 0.9(4) . . . . ?
C16 C27 C28 C25 -0.1(5) . . . . ?
C17 C16 C27 C28 -0.2(5) . . . . ?
C17 C18 C19 C20 -1.0(4) . . . . ?
C18 C13 C14 C15 -0.6(4) . . . . ?
C18 C17 C26 C21 -0.1(4) . . . . ?
C18 C17 C26 C25 179.6(2) . . . . ?
C18 C19 C20 C21 0.6(4) . . . . ?
C19 C20 C21 C22 179.3(3) . . . . ?
C19 C20 C21 C26 0.0(4) . . . . ?
C20 C21 C22 C23 -179.0(3) . . . . ?
C20 C21 C26 C17 -0.2(4) . . . . ?
C20 C21 C26 C25 -180.0(3) . . . . ?
C21 C22 C23 C24 -0.6(5) . . . . ?
C22 C21 C26 C17 -179.6(3) . . . . ?
C22 C21 C26 C25 0.7(4) . . . . ?
C22 C23 C24 C25 -0.2(5) . . . . ?
C23 C24 C25 C26 1.1(5) . . . . ?
C23 C24 C25 C28 -178.9(3) . . . . ?
C24 C25 C26 C17 178.9(3) . . . . ?
C24 C25 C26 C21 -1.4(4) . . . . ?
C24 C25 C28 C27 -179.3(3) . . . . ?
C26 C17 C18 C13 -179.2(2) . . . . ?
C26 C17 C18 C19 0.7(4) . . . . ?
C26 C21 C22 C23 0.3(4) . . . . ?
C26 C25 C28 C27 0.7(5) . . . . ?
C27 C16 C17 C18 -179.0(3) . . . . ?
C27 C16 C17 C26 -0.2(4) . . . . ?
C28 C25 C26 C17 -1.1(4) . . . . ?
C28 C25 C26 C21 178.6(3) . . . . ?
O2 P2 C29 C30 46.5(3) . . . . ?
O2 P2 C29 C34 -136.2(2) . . . . ?
O2 P2 C35 C36 -142.7(3) . . . . ?
O2 P2 C35 C40 37.5(3) . . . . ?
O2 P2 C41 C42 -131.5(2) . . . . ?
O2 P2 C41 C46 50.5(3) . . . . ?
P2 C29 C30 C31 175.9(2) . . . . ?
P2 C29 C34 C33 -177.2(2) . . . . ?
P2 C35 C36 C37 179.1(3) . . . . ?
P2 C35 C40 C39 -179.8(2) . . . . ?
P2 C41 C42 C43 -177.6(3) . . . . ?
P2 C41 C46 C45 177.8(2) . . . . ?
P2 C41 C46 C47 -2.1(4) . . . . ?
C29 P2 C35 C36 -20.1(3) . . . . ?
C29 P2 C35 C40 160.0(2) . . . . ?
C29 P2 C41 C42 102.7(3) . . . . ?
C29 P2 C41 C46 -75.4(3) . . . . ?
C29 C30 C31 C32 1.5(5) . . . . ?
C30 C29 C34 C33 0.1(4) . . . . ?
C30 C31 C32 C33 0.0(5) . . . . ?
C31 C32 C33 C34 -1.4(5) . . . . ?
C32 C33 C34 C29 1.4(5) . . . . ?
C34 C29 C30 C31 -1.5(4) . . . . ?
C35 P2 C29 C30 -75.4(2) . . . . ?
C35 P2 C29 C34 101.9(3) . . . . ?
C35 P2 C41 C42 -7.7(3) . . . . ?
C35 P2 C41 C46 174.2(2) . . . . ?
C35 C36 C37 C38 1.0(5) . . . . ?
C36 C35 C40 C39 0.3(5) . . . . ?
C36 C37 C38 C39 -0.3(6) . . . . ?
C37 C38 C39 C40 -0.4(6) . . . . ?
C38 C39 C40 C35 0.4(5) . . . . ?
C40 C35 C36 C37 -1.0(5) . . . . ?
C41 P2 C29 C30 173.6(2) . . . . ?
C41 P2 C29 C34 -9.1(3) . . . . ?
C41 P2 C35 C36 91.5(3) . . . . ?
C41 P2 C35 C40 -88.3(3) . . . . ?
C41 C42 C43 C44 0.1(5) . . . . ?
C41 C46 C47 C48 178.8(3) . . . . ?
C42 C41 C46 C45 -0.3(4) . . . . ?
C42 C41 C46 C47 179.8(3) . . . . ?
C42 C43 C44 C45 -0.8(5) . . . . ?
C42 C43 C44 C55 179.2(3) . . . . ?
C43 C44 C45 C46 0.9(4) . . . . ?
C43 C44 C45 C54 180.0(3) . . . . ?
C43 C44 C55 C56 178.7(4) . . . . ?
C44 C45 C46 C41 -0.4(4) . . . . ?
C44 C45 C46 C47 179.5(3) . . . . ?
C44 C45 C54 C49 -178.3(3) . . . . ?
C44 C45 C54 C53 0.9(4) . . . . ?
C44 C55 C56 C53 1.8(6) . . . . ?
C45 C44 C55 C56 -1.4(5) . . . . ?
C45 C46 C47 C48 -1.1(4) . . . . ?
C46 C41 C42 C43 0.5(5) . . . . ?
C46 C45 C54 C49 0.7(4) . . . . ?
C46 C45 C54 C53 179.9(3) . . . . ?
C46 C47 C48 C49 0.5(5) . . . . ?
C47 C48 C49 C50 -178.1(3) . . . . ?
C47 C48 C49 C54 0.8(4) . . . . ?
C48 C49 C50 C51 179.6(3) . . . . ?
C48 C49 C54 C45 -1.3(4) . . . . ?
C48 C49 C54 C53 179.5(3) . . . . ?
C49 C50 C51 C52 0.7(5) . . . . ?
C50 C49 C54 C45 177.5(3) . . . . ?
C50 C49 C54 C53 -1.6(4) . . . . ?
C50 C51 C52 C53 -1.4(5) . . . . ?
C51 C52 C53 C54 0.5(5) . . . . ?
C51 C52 C53 C56 -177.1(3) . . . . ?
C52 C53 C54 C45 -178.2(3) . . . . ?
C52 C53 C54 C49 1.0(4) . . . . ?
C52 C53 C56 C55 176.7(4) . . . . ?
C54 C45 C46 C41 -179.4(2) . . . . ?
C54 C45 C46 C47 0.5(4) . . . . ?
C54 C49 C50 C51 0.8(5) . . . . ?
C54 C53 C56 C55 -0.9(5) . . . . ?
C55 C44 C45 C46 -179.0(3) . . . . ?
C55 C44 C45 C54 0.0(4) . . . . ?
C56 C53 C54 C45 -0.4(4) . . . . ?
C56 C53 C54 C49 178.7(3) . . . . ?
